data_7246626
loop_
_publ_author_name
'Nakanishi, Takumi'
'Hori, Yuta'
'Shigeta, Yasuteru'
'Sato, Hiroyasu'
'Wu, Shu-Qi'
'Kiyanagi, Ryoji'
'Munakata, Koji'
'Ohhara, Takashi'
'Sato, Osamu'

_publ_section_title
;
 Observation of proton-transfer-coupled spin transition by single-crystal
 neutron-diffraction measurement.
;
_journal_issue 17
_journal_name_full 'Physical chemistry chemical physics : PCCP'
_journal_page_first 12394
_journal_page_last 12400
_journal_paper_doi 10.1039/d3cp00527e
_journal_volume 25
_journal_year 2023
_chemical_formula_moiety 'C38 H32 Fe N8 O4, 2(C3 F6 N O4 S2)'
_chemical_formula_sum 'C44 H32 F12 Fe N10 O12 S4'
_chemical_formula_weight 1304.88
_space_group_crystal_system monoclinic
_space_group_IT_number 14
_space_group_name_Hall '-P 2ybc'
_space_group_name_H-M_alt 'P 1 21/c 1'
_atom_sites_solution_hydrogens difmap
_audit_creation_date 2022-05-23
_audit_creation_method
;
Olex2 1.3
(compiled 2020.11.12 svn.r5f609507 for OlexSys, GUI svn.r6408)
;
_audit_update_record
;
2022-05-23 deposited with the CCDC.	2023-04-13 downloaded from the CCDC.
;
_cell_angle_alpha 90
_cell_angle_beta 117.147(10)
_cell_angle_gamma 90
_cell_formula_units_Z 4
_cell_length_a 17.090(3)
_cell_length_b 17.886(2)
_cell_length_c 18.179(3)
_cell_measurement_reflns_used 5745
_cell_measurement_temperature 130(1)
_cell_measurement_theta_max 83.3
_cell_measurement_theta_min 6.6
_cell_volume 4944.7(14)
_computing_cell_refinement 'STARGazer (Ohhara, 2009)'
_computing_data_collection 'STARGazer (Ohhara, 2009)'
_computing_data_reduction 'STARGazer (Ohhara, 2009)'
_computing_molecular_graphics 'Olex2 1.3 (Dolomanov et al., 2009)'
_computing_publication_material 'Olex2 1.3 (Dolomanov et al., 2009)'
_computing_structure_refinement 'SHELXL 2016/6 (Sheldrick, 2015)'
_diffrn_ambient_temperature 130(2)
_diffrn_detector_area_resol_mean '4 mm'
_diffrn_measured_fraction_theta_full 0.953
_diffrn_measured_fraction_theta_max 0.906
_diffrn_measurement_device 'single-crystal diffractometer SENJU at the BL18 in the MLF of the J-PARC'
_diffrn_measurement_device_type 'time-of-flight Laue-type single crystal neutron diffractometer'
_diffrn_measurement_method 'time-of-flight Laue method'
_diffrn_radiation_type neutrons
_diffrn_radiation_wavelength 1.000
_diffrn_reflns_av_R_equivalents 0.1917
_diffrn_reflns_av_unetI/netI 0.1602
_diffrn_reflns_Laue_measured_fraction_full 0.953
_diffrn_reflns_Laue_measured_fraction_max 0.906
_diffrn_reflns_limit_h_max 26
_diffrn_reflns_limit_h_min -25
_diffrn_reflns_limit_k_max 27
_diffrn_reflns_limit_k_min -26
_diffrn_reflns_limit_l_max 27
_diffrn_reflns_limit_l_min -27
_diffrn_reflns_number 64073
_diffrn_reflns_point_group_measured_fraction_full 0.953
_diffrn_reflns_point_group_measured_fraction_max 0.906
_diffrn_reflns_theta_full 36.870
_diffrn_reflns_theta_max 50.805
_diffrn_reflns_theta_min 2.473
_exptl_absorpt_coefficient_mu 1.594
_exptl_absorpt_correction_type none
_exptl_crystal_colour black
_exptl_crystal_colour_primary black
_exptl_crystal_density_diffrn 1.753
_exptl_crystal_description block
_exptl_crystal_F_000 2640
_exptl_crystal_size_max 4.5
_exptl_crystal_size_mid 3.5
_exptl_crystal_size_min 3.5
_refine_diff_density_max 1.659
_refine_diff_density_min -1.310
_refine_diff_density_rms 0.262
_refine_ls_extinction_method none
_refine_ls_goodness_of_fit_ref 1.053
_refine_ls_hydrogen_treatment refall
_refine_ls_matrix_type full
_refine_ls_number_parameters 1036
_refine_ls_number_reflns 17488
_refine_ls_number_restraints 0
_refine_ls_restrained_S_all 1.053
_refine_ls_R_factor_all 0.1400
_refine_ls_R_factor_gt 0.0654
_refine_ls_shift/su_max 0.000
_refine_ls_shift/su_mean 0.000
_refine_ls_structure_factor_coef Fsqd
_refine_ls_weighting_details 'w=1/[\s^2^(Fo^2^)+(0.0427P)^2^+29.8942P] where P=(Fo^2^+2Fc^2^)/3'
_refine_ls_weighting_scheme calc
_refine_ls_wR_factor_gt 0.1259
_refine_ls_wR_factor_ref 0.1466
_reflns_Friedel_coverage 0.000
_reflns_number_gt 10845
_reflns_number_total 17488
_reflns_threshold_expression 'I > 2\s(I)'
_cod_data_source_file d3cp00527e2.cif
_cod_data_source_block FePy3OMe_HFDF_130k_Neutron
_cod_depositor_comments 'Adding full bibliography for 7246623--7246626.cif.'
_cod_database_code 7246626
_shelx_shelxl_version_number 2016/6
_shelx_space_group_comment
;
The symmetry employed for this shelxl refinement is uniquely defined
by the following loop, which should always be used as a source of
symmetry information in preference to the above space-group names.
They are only intended as comments.
;
_olex2_refinement_description
;
;
_olex2_submission_special_instructions 'No special instructions were received'

loop_
_space_group_symop_operation_xyz
'x, y, z'
'-x, y+1/2, -z+1/2'
'-x, -y, -z'
'x, -y-1/2, z-1/2'

loop_
_atom_site_label
_atom_site_type_symbol
_atom_site_fract_x
_atom_site_fract_y
_atom_site_fract_z
_atom_site_U_iso_or_equiv
_atom_site_adp_type
_atom_site_occupancy
_atom_site_site_symmetry_order
_atom_site_calc_flag
_atom_site_refinement_flags_posn
_atom_site_refinement_flags_adp
_atom_site_refinement_flags_occupancy
_atom_site_disorder_assembly
_atom_site_disorder_group
Fe1 Fe 0.22919(6) 0.30862(5) 0.42738(6) 0.01169(18) Uani 1 1 d . . . . .
O1 O 0.26322(11) 0.41319(9) 0.43160(12) 0.0158(3) Uani 1 1 d . . . . .
O2 O 0.19736(11) 0.33046(10) 0.51855(11) 0.0168(3) Uani 1 1 d . . . . .
N6 N 0.10916(6) 0.32960(6) 0.36377(7) 0.0138(2) Uani 1 1 d . . . . .
N5 N 0.21720(7) 0.29549(6) 0.31468(7) 0.01310(19) Uani 1 1 d . . . . .
N2 N 0.34945(6) 0.29937(5) 0.49650(7) 0.0127(2) Uani 1 1 d . . . . .
O4 O 0.56786(14) 0.60281(11) 0.66245(16) 0.0337(6) Uani 1 1 d . . . . .
N1 N 0.23345(7) 0.20040(6) 0.44733(7) 0.0143(2) Uani 1 1 d . . . . .
N7 N 0.06724(7) 0.35218(6) 0.40812(7) 0.0168(2) Uani 1 1 d . . . . .
H2 H 0.0067(2) 0.3779(2) 0.3737(3) 0.0322(8) Uani 1 1 d . . . . .
N4 N 0.53484(7) 0.27061(6) 0.59960(8) 0.0185(2) Uani 1 1 d . . . . .
H1 H 0.5136(3) 0.3136(2) 0.5571(3) 0.0426(11) Uani 1 1 d . . . . .
O3 O -0.12645(17) 0.45320(16) 0.52978(19) 0.0373(6) Uani 1 1 d . . . . .
N3 N 0.39837(7) 0.36355(6) 0.51886(7) 0.0144(2) Uani 1 1 d . . . . .
C24 C 0.06992(9) 0.32742(8) 0.28275(10) 0.0138(3) Uani 1 1 d . . . . .
C23 C 0.13456(9) 0.31092(8) 0.25258(9) 0.0128(3) Uani 1 1 d . . . . .
N8 N -0.06276(7) 0.38725(7) 0.26528(9) 0.0241(3) Uani 1 1 d . . . . .
C30 C 0.11933(10) 0.35239(8) 0.49101(10) 0.0147(3) Uani 1 1 d . . . . .
C18 C 0.46259(10) 0.51086(8) 0.57126(10) 0.0152(3) Uani 1 1 d . . . . .
H3 H 0.5039(2) 0.46303(19) 0.6012(3) 0.0345(9) Uani 1 1 d . . . . .
C19 C 0.28177(10) 0.28019(9) 0.29472(10) 0.0159(3) Uani 1 1 d . . . . .
H38 H 0.3455(2) 0.2671(2) 0.3456(2) 0.0334(8) Uani 1 1 d . . . . .
C1 C 0.16687(10) 0.15196(9) 0.41196(11) 0.0187(3) Uani 1 1 d . . . . .
H19 H 0.1026(2) 0.1754(2) 0.3737(3) 0.0369(9) Uani 1 1 d . . . . .
C4 C 0.33299(11) 0.09743(8) 0.50873(11) 0.0189(3) Uani 1 1 d . . . . .
H16 H 0.4000(2) 0.0766(2) 0.5440(3) 0.0372(10) Uani 1 1 d . . . . .
C12 C 0.34409(10) 0.42148(8) 0.48255(10) 0.0140(3) Uani 1 1 d . . . . .
C5 C 0.31625(9) 0.17422(8) 0.49737(10) 0.0143(3) Uani 1 1 d . . . . .
C6 C 0.38203(9) 0.23403(8) 0.53115(10) 0.0134(3) Uani 1 1 d . . . . .
C7 C 0.47130(9) 0.22395(8) 0.59741(10) 0.0150(3) Uani 1 1 d . . . . .
C26 C -0.07383(10) 0.30534(10) 0.15631(11) 0.0215(3) Uani 1 1 d . . . . .
H30 H -0.0434(3) 0.2645(3) 0.1321(3) 0.0431(10) Uani 1 1 d . . . . .
C20 C 0.26884(11) 0.28204(9) 0.21317(11) 0.0188(3) Uani 1 1 d . . . . .
H37 H 0.3235(3) 0.2698(3) 0.2004(3) 0.0433(10) Uani 1 1 d . . . . .
C13 C 0.37859(9) 0.49866(8) 0.50608(10) 0.0135(3) Uani 1 1 d . . . . .
C25 C -0.02479(9) 0.34112(9) 0.23168(10) 0.0169(3) Uani 1 1 d . . . . .
C22 C 0.11848(10) 0.31547(9) 0.17037(10) 0.0166(3) Uani 1 1 d . . . . .
H35 H 0.0546(2) 0.3311(3) 0.1228(2) 0.0356(9) Uani 1 1 d . . . . .
C21 C 0.18701(11) 0.30120(9) 0.15043(11) 0.0191(3) Uani 1 1 d . . . . .
H36 H 0.1744(3) 0.3043(3) 0.0862(2) 0.0408(10) Uani 1 1 d . . . . .
C15 C 0.35057(11) 0.63139(9) 0.49337(12) 0.0214(4) Uani 1 1 d . . . . .
H5A H 0.3073(3) 0.6779(2) 0.4637(3) 0.0446(11) Uani 1 1 d . . . . .
C31 C 0.08044(11) 0.37906(9) 0.54350(10) 0.0172(3) Uani 1 1 d . . . . .
C17 C 0.48910(11) 0.58411(8) 0.59794(11) 0.0202(3) Uani 1 1 d . . . . .
C2 C 0.17865(11) 0.07501(9) 0.42386(12) 0.0234(4) Uani 1 1 d . . . . .
H18 H 0.1227(3) 0.0381(2) 0.3949(3) 0.0453(11) Uani 1 1 d . . . . .
C11 C 0.61894(10) 0.26814(10) 0.65785(12) 0.0236(4) Uani 1 1 d . . . . .
H14 H 0.6636(3) 0.3088(3) 0.6529(3) 0.0469(11) Uani 1 1 d . . . . .
C16 C 0.43333(11) 0.64427(9) 0.55908(12) 0.0242(4) Uani 1 1 d . . . . .
H4 H 0.4559(3) 0.7004(2) 0.5815(3) 0.0477(13) Uani 1 1 d . . . . .
C14 C 0.32231(10) 0.55871(8) 0.46646(11) 0.0180(3) Uani 1 1 d . . . . .
H6 H 0.2568(2) 0.5482(2) 0.4172(3) 0.0366(9) Uani 1 1 d . . . . .
C36 C -0.00822(11) 0.40113(9) 0.50768(12) 0.0207(3) Uani 1 1 d . . . . .
H21 H -0.0496(3) 0.3968(3) 0.4422(3) 0.0397(10) Uani 1 1 d . . . . .
C8 C 0.49512(11) 0.17155(9) 0.66099(11) 0.0219(4) Uani 1 1 d . . . . .
H11 H 0.4458(3) 0.1354(3) 0.6636(3) 0.0461(12) Uani 1 1 d . . . . .
C3 C 0.26322(12) 0.04748(9) 0.47177(12) 0.0241(4) Uani 1 1 d . . . . .
H17 H 0.2761(3) -0.0121(2) 0.4807(3) 0.0464(12) Uani 1 1 d . . . . .
C38 C 0.62925(11) 0.54441(10) 0.70178(13) 0.0252(4) Uani 1 1 d . . . . .
H8A H 0.6447(3) 0.5149(3) 0.6581(3) 0.0499(12) Uani 1 1 d . . . . .
H8B H 0.6050(3) 0.5046(3) 0.7308(3) 0.0472(11) Uani 1 1 d . . . . .
H8C H 0.6882(3) 0.5706(3) 0.7485(4) 0.0573(15) Uani 1 1 d . . . . .
C32 C 0.13367(12) 0.38367(10) 0.62863(11) 0.0215(3) Uani 1 1 d . . . . .
H25 H 0.2024(3) 0.3671(3) 0.6555(3) 0.0416(10) Uani 1 1 d . . . . .
C10 C 0.64513(11) 0.21620(10) 0.72054(13) 0.0280(4) Uani 1 1 d . . . . .
H13 H 0.7137(3) 0.2153(3) 0.7677(3) 0.0495(13) Uani 1 1 d . . . . .
C35 C -0.04286(13) 0.42877(11) 0.55835(13) 0.0270(4) Uani 1 1 d . . . . .
C28 C -0.20192(11) 0.36896(12) 0.14671(13) 0.0306(5) Uani 1 1 d . . . . .
H32 H -0.2715(3) 0.3819(3) 0.1161(3) 0.0547(14) Uani 1 1 d . . . . .
C27 C -0.16364(11) 0.31995(12) 0.11327(12) 0.0297(4) Uani 1 1 d . . . . .
H31 H -0.2025(3) 0.2933(3) 0.0538(3) 0.0531(13) Uani 1 1 d . . . . .
C33 C 0.09760(15) 0.41037(12) 0.67874(13) 0.0303(4) Uani 1 1 d . . . . .
H24 H 0.1380(4) 0.4132(3) 0.7449(3) 0.0551(13) Uani 1 1 d . . . . .
C9 C 0.58182(12) 0.16815(10) 0.72276(12) 0.0285(4) Uani 1 1 d . . . . .
H12 H 0.6002(3) 0.1276(3) 0.7728(3) 0.0572(15) Uani 1 1 d . . . . .
C29 C -0.14874(11) 0.40074(12) 0.22372(14) 0.0309(5) Uani 1 1 d . . . . .
H33 H -0.1766(3) 0.4379(3) 0.2528(4) 0.0574(14) Uani 1 1 d . . . . .
C34 C 0.00995(15) 0.43310(12) 0.64386(14) 0.0320(4) Uani 1 1 d . . . . .
H23 H -0.0192(4) 0.4539(4) 0.6820(3) 0.0574(14) Uani 1 1 d . . . . .
C37 C -0.18435(14) 0.44412(13) 0.44390(16) 0.0351(5) Uani 1 1 d . . . . .
H27A H -0.1605(4) 0.4741(3) 0.4056(4) 0.0522(12) Uani 1 1 d . . . . .
H27B H -0.2471(4) 0.4681(4) 0.4339(4) 0.0666(17) Uani 1 1 d . . . . .
H27C H -0.1926(4) 0.3847(3) 0.4263(4) 0.0570(14) Uani 1 1 d . . . . .
S1 S 0.3714(2) 0.4490(2) 0.8189(2) 0.0190(7) Uani 1 1 d . . . . .
S2 S 0.5206(2) 0.3858(2) 0.9385(2) 0.0224(7) Uani 1 1 d . . . . .
F5 F 0.61262(13) 0.43743(12) 0.86806(16) 0.0268(5) Uani 1 1 d . . . . .
F6 F 0.61433(14) 0.31613(13) 0.87850(17) 0.0293(5) Uani 1 1 d . . . . .
F1 F 0.45831(16) 0.49916(13) 0.74270(17) 0.0300(5) Uani 1 1 d . . . . .
F4 F 0.44927(15) 0.30527(12) 0.76227(16) 0.0288(5) Uani 1 1 d . . . . .
F3 F 0.52683(16) 0.37442(14) 0.72159(15) 0.0291(5) Uani 1 1 d . . . . .
F2 F 0.35493(16) 0.41928(17) 0.67108(15) 0.0363(6) Uani 1 1 d . . . . .
O6 O 0.31835(13) 0.38468(12) 0.80913(14) 0.0244(4) Uani 1 1 d . . . . .
O5 O 0.33049(14) 0.52053(12) 0.79733(15) 0.0275(5) Uani 1 1 d . . . . .
O8 O 0.47836(15) 0.31572(13) 0.93480(15) 0.0285(5) Uani 1 1 d . . . . .
O7 O 0.59530(16) 0.40526(17) 1.01396(15) 0.0391(6) Uani 1 1 d . . . . .
N9 N 0.45854(7) 0.45550(7) 0.90386(8) 0.0193(2) Uani 1 1 d . . . . .
C39 C 0.41949(11) 0.43482(10) 0.74679(10) 0.0192(3) Uani 1 1 d . . . . .
C40 C 0.48927(10) 0.37189(9) 0.77273(11) 0.0181(3) Uani 1 1 d . . . . .
C41 C 0.56308(10) 0.37715(9) 0.86263(11) 0.0175(3) Uani 1 1 d . . . . .
S4 S 0.9086(3) 0.2980(2) 0.9237(3) 0.0300(9) Uani 1 1 d . . . . .
S3 S 0.8760(3) 0.3426(2) 0.7672(3) 0.0300(10) Uani 1 1 d . . . . .
F11 F 0.92476(19) 0.41223(14) 1.01888(16) 0.0338(5) Uani 1 1 d . . . . .
F12 F 0.79294(17) 0.39193(17) 0.9241(2) 0.0413(6) Uani 1 1 d . . . . .
F9 F 0.9756(2) 0.46116(17) 0.90987(19) 0.0468(8) Uani 1 1 d . . . . .
F8 F 0.7566(2) 0.4325(2) 0.7651(2) 0.0576(10) Uani 1 1 d . . . . .
F10 F 0.8576(3) 0.51731(14) 0.8958(2) 0.0596(11) Uani 1 1 d . . . . .
O9 O 0.96581(15) 0.34781(18) 0.78490(16) 0.0390(6) Uani 1 1 d . . . . .
O10 O 0.81120(16) 0.32796(17) 0.68435(16) 0.0425(7) Uani 1 1 d . . . . .
O11 O 1.00201(16) 0.30006(15) 0.95672(16) 0.0362(6) Uani 1 1 d . . . . .
F7 F 0.8613(4) 0.48757(19) 0.7503(2) 0.0688(12) Uani 1 1 d . . . . .
N10 N 0.85543(9) 0.28910(7) 0.82643(10) 0.0304(3) Uani 1 1 d . . . . .
O12 O 0.8714(2) 0.24834(15) 0.9614(2) 0.0488(7) Uani 1 1 d . . . . .
C44 C 0.87702(12) 0.39271(9) 0.93968(12) 0.0226(4) Uani 1 1 d . . . . .
C43 C 0.89007(16) 0.45212(10) 0.88497(13) 0.0317(5) Uani 1 1 d . . . . .
C42 C 0.84516(17) 0.43364(11) 0.79175(13) 0.0369(5) Uani 1 1 d . . . . .

loop_
_atom_site_aniso_label
_atom_site_aniso_U_11
_atom_site_aniso_U_22
_atom_site_aniso_U_33
_atom_site_aniso_U_23
_atom_site_aniso_U_13
_atom_site_aniso_U_12
Fe1 0.0095(4) 0.0123(4) 0.0105(4) 0.0004(3) 0.0022(3) 0.0007(3)
O1 0.0131(7) 0.0129(7) 0.0165(8) 0.0013(6) 0.0025(6) 0.0019(5)
O2 0.0134(7) 0.0204(8) 0.0125(8) -0.0003(6) 0.0023(6) 0.0020(6)
N6 0.0090(4) 0.0168(4) 0.0123(5) 0.0006(4) 0.0020(4) 0.0019(3)
N5 0.0104(4) 0.0130(4) 0.0137(5) 0.0016(3) 0.0035(4) 0.0030(3)
N2 0.0098(4) 0.0111(4) 0.0134(5) -0.0006(3) 0.0021(4) 0.0000(3)
O4 0.0213(9) 0.0140(8) 0.0424(13) -0.0018(8) -0.0057(9) -0.0026(7)
N1 0.0110(4) 0.0136(4) 0.0154(5) -0.0016(4) 0.0035(4) -0.0021(3)
N7 0.0112(4) 0.0223(5) 0.0145(5) 0.0007(4) 0.0038(4) 0.0036(4)
H2 0.0206(14) 0.0417(19) 0.0346(19) 0.0026(15) 0.0128(14) 0.0151(13)
N4 0.0111(4) 0.0198(5) 0.0191(5) -0.0007(4) 0.0021(4) -0.0016(4)
H1 0.0316(18) 0.043(2) 0.037(2) 0.0134(17) 0.0020(17) -0.0119(16)
O3 0.0371(12) 0.0426(13) 0.0466(15) 0.0053(11) 0.0316(12) 0.0136(10)
N3 0.0112(4) 0.0121(4) 0.0161(5) 0.0006(4) 0.0031(4) -0.0005(3)
C24 0.0078(5) 0.0156(6) 0.0143(7) 0.0019(5) 0.0019(5) 0.0036(5)
C23 0.0109(6) 0.0133(6) 0.0123(6) 0.0013(5) 0.0036(5) 0.0028(4)
N8 0.0113(4) 0.0294(6) 0.0255(6) 0.0031(5) 0.0032(5) 0.0087(4)
C30 0.0138(6) 0.0146(6) 0.0140(7) -0.0003(5) 0.0050(6) -0.0004(5)
C18 0.0135(6) 0.0120(6) 0.0171(7) 0.0024(5) 0.0043(6) -0.0002(5)
H3 0.0248(15) 0.0195(14) 0.042(2) 0.0047(14) 0.0004(15) 0.0013(11)
C19 0.0118(6) 0.0174(6) 0.0177(7) 0.0014(5) 0.0059(6) 0.0042(5)
H38 0.0203(14) 0.049(2) 0.0301(19) 0.0073(16) 0.0104(14) 0.0112(14)
C1 0.0130(6) 0.0182(7) 0.0207(8) -0.0020(6) 0.0039(6) -0.0052(5)
H19 0.0174(13) 0.0383(18) 0.043(2) -0.0017(17) 0.0036(15) -0.0023(13)
C4 0.0176(7) 0.0126(6) 0.0206(8) -0.0005(5) 0.0037(6) -0.0005(5)
H16 0.0251(15) 0.0237(15) 0.045(2) 0.0021(15) -0.0001(16) 0.0052(12)
C12 0.0133(6) 0.0107(6) 0.0147(7) 0.0019(5) 0.0034(6) 0.0012(5)
C5 0.0120(6) 0.0123(6) 0.0149(7) -0.0006(5) 0.0030(5) -0.0016(5)
C6 0.0096(5) 0.0120(6) 0.0149(7) -0.0005(5) 0.0023(5) -0.0008(4)
C7 0.0106(6) 0.0129(6) 0.0161(7) -0.0008(5) 0.0014(5) 0.0006(5)
C26 0.0119(6) 0.0306(8) 0.0158(7) 0.0027(6) 0.0008(6) -0.0017(6)
H30 0.0290(17) 0.057(3) 0.037(2) -0.0137(19) 0.0100(17) -0.0014(18)
C20 0.0189(7) 0.0210(7) 0.0199(8) 0.0002(6) 0.0118(6) 0.0051(5)
H37 0.0297(18) 0.066(3) 0.041(2) 0.007(2) 0.0220(18) 0.0184(18)
C13 0.0118(6) 0.0117(6) 0.0146(7) 0.0019(5) 0.0042(5) 0.0010(4)
C25 0.0085(5) 0.0210(7) 0.0157(7) 0.0047(5) 0.0007(5) 0.0033(5)
C22 0.0138(6) 0.0209(7) 0.0128(7) -0.0004(5) 0.0040(6) 0.0020(5)
H35 0.0207(14) 0.058(2) 0.0200(16) 0.0044(16) 0.0019(13) 0.0063(15)
C21 0.0196(7) 0.0218(7) 0.0151(7) -0.0008(6) 0.0073(6) 0.0025(6)
H36 0.044(2) 0.059(3) 0.0202(17) -0.0012(16) 0.0154(17) 0.0066(19)
C15 0.0196(7) 0.0123(6) 0.0255(9) 0.0037(6) 0.0045(7) 0.0034(5)
H5A 0.040(2) 0.0265(17) 0.051(3) 0.0098(17) 0.007(2) 0.0132(15)
C31 0.0198(7) 0.0166(6) 0.0171(7) -0.0004(5) 0.0100(6) -0.0001(5)
C17 0.0159(6) 0.0123(6) 0.0243(8) 0.0017(6) 0.0021(6) -0.0006(5)
C2 0.0202(7) 0.0160(7) 0.0262(9) -0.0025(6) 0.0038(7) -0.0077(6)
H18 0.0336(18) 0.0335(19) 0.055(3) -0.0031(18) 0.0079(19) -0.0169(15)
C11 0.0109(6) 0.0262(8) 0.0256(9) -0.0031(7) 0.0014(6) -0.0008(6)
H14 0.0260(17) 0.053(3) 0.052(3) -0.001(2) 0.0092(19) -0.0105(17)
C16 0.0211(7) 0.0131(6) 0.0291(9) 0.0022(6) 0.0035(7) 0.0006(5)
H4 0.044(2) 0.0180(15) 0.056(3) -0.0002(16) 0.001(2) -0.0004(14)
C14 0.0152(6) 0.0142(6) 0.0198(8) 0.0040(5) 0.0037(6) 0.0026(5)
H6 0.0259(15) 0.0301(17) 0.039(2) 0.0004(15) 0.0014(16) 0.0031(13)
C36 0.0195(7) 0.0206(7) 0.0257(9) 0.0013(6) 0.0137(7) 0.0025(6)
H21 0.0259(16) 0.063(3) 0.028(2) -0.0028(18) 0.0107(16) 0.0084(17)
C8 0.0182(7) 0.0173(7) 0.0190(8) 0.0039(6) -0.0012(6) 0.0001(6)
H11 0.0352(19) 0.042(2) 0.043(2) 0.0153(18) 0.0019(19) -0.0113(17)
C3 0.0232(7) 0.0138(6) 0.0262(9) -0.0019(6) 0.0035(7) -0.0050(6)
H17 0.047(2) 0.0207(16) 0.055(3) -0.0005(16) 0.009(2) -0.0054(15)
C38 0.0177(7) 0.0190(7) 0.0285(9) 0.0028(7) 0.0014(7) -0.0018(6)
H8A 0.043(2) 0.058(3) 0.046(3) 0.005(2) 0.017(2) 0.014(2)
H8B 0.044(2) 0.043(2) 0.048(3) 0.016(2) 0.015(2) -0.0014(18)
H8C 0.035(2) 0.037(2) 0.063(3) -0.005(2) -0.009(2) -0.0061(17)
C32 0.0266(8) 0.0221(7) 0.0161(7) -0.0007(6) 0.0100(7) 0.0004(6)
H25 0.0349(19) 0.054(2) 0.0274(19) -0.0016(17) 0.0072(17) 0.0053(18)
C10 0.0136(6) 0.0246(8) 0.0303(10) -0.0029(7) -0.0034(7) 0.0029(6)
H13 0.0227(16) 0.048(2) 0.048(3) 0.0012(19) -0.0098(18) 0.0026(16)
C35 0.0312(9) 0.0254(8) 0.0340(10) 0.0038(7) 0.0231(8) 0.0059(7)
C28 0.0097(6) 0.0427(10) 0.0295(10) 0.0158(8) 0.0003(7) 0.0047(7)
H32 0.0182(15) 0.077(3) 0.054(3) 0.024(3) 0.0035(18) 0.0122(19)
C27 0.0125(7) 0.0453(11) 0.0202(9) 0.0094(8) -0.0023(7) -0.0038(7)
H31 0.0241(17) 0.086(4) 0.032(2) -0.003(2) -0.0026(17) -0.006(2)
C33 0.0417(11) 0.0334(10) 0.0223(9) -0.0017(7) 0.0202(9) 0.0029(8)
H24 0.069(3) 0.067(3) 0.028(2) -0.001(2) 0.020(2) 0.008(3)
C9 0.0204(7) 0.0212(7) 0.0258(9) 0.0042(7) -0.0052(7) 0.0025(6)
H12 0.046(2) 0.042(2) 0.050(3) 0.029(2) -0.007(2) 0.0001(19)
C29 0.0124(7) 0.0372(10) 0.0352(11) 0.0092(8) 0.0041(7) 0.0122(7)
H33 0.034(2) 0.063(3) 0.070(4) -0.002(3) 0.019(2) 0.022(2)
C34 0.0430(11) 0.0322(10) 0.0331(11) -0.0005(8) 0.0280(10) 0.0035(8)
H23 0.071(3) 0.073(3) 0.049(3) -0.006(2) 0.045(3) 0.013(3)
C37 0.0285(9) 0.0351(11) 0.0518(14) 0.0135(10) 0.0270(10) 0.0106(8)
H27A 0.057(3) 0.050(3) 0.056(3) 0.014(2) 0.031(3) 0.004(2)
H27B 0.043(3) 0.089(4) 0.073(4) 0.020(3) 0.032(3) 0.035(3)
H27C 0.050(3) 0.039(2) 0.073(4) 0.005(2) 0.020(3) -0.002(2)
S1 0.0139(13) 0.0212(15) 0.0201(17) 0.0025(13) 0.0061(13) 0.0039(12)
S2 0.0187(15) 0.0304(18) 0.0143(16) 0.0037(13) 0.0042(14) 0.0065(14)
F5 0.0166(8) 0.0267(9) 0.0347(12) -0.0028(9) 0.0096(9) -0.0065(7)
F6 0.0227(9) 0.0261(10) 0.0408(13) 0.0084(9) 0.0160(10) 0.0116(8)
F1 0.0349(11) 0.0251(10) 0.0376(13) 0.0115(9) 0.0231(11) 0.0081(8)
F4 0.0284(10) 0.0207(9) 0.0368(12) -0.0125(9) 0.0143(10) -0.0069(8)
F3 0.0316(11) 0.0357(12) 0.0265(11) -0.0012(9) 0.0189(10) 0.0063(9)
F2 0.0250(10) 0.0590(16) 0.0178(10) -0.0026(10) 0.0038(9) 0.0084(11)
O6 0.0173(8) 0.0260(9) 0.0271(10) 0.0001(8) 0.0078(8) -0.0024(7)
O5 0.0240(9) 0.0239(9) 0.0334(12) 0.0058(8) 0.0121(9) 0.0136(7)
O8 0.0274(10) 0.0291(10) 0.0325(12) 0.0158(9) 0.0166(9) 0.0070(8)
O7 0.0242(10) 0.0624(16) 0.0175(10) -0.0054(10) -0.0019(9) 0.0110(11)
N9 0.0166(5) 0.0212(5) 0.0171(5) -0.0041(4) 0.0050(4) 0.0028(4)
C39 0.0177(7) 0.0236(7) 0.0151(7) 0.0025(6) 0.0064(6) 0.0049(6)
C40 0.0171(6) 0.0184(7) 0.0190(8) -0.0022(6) 0.0084(6) 0.0000(5)
C41 0.0118(6) 0.0175(6) 0.0211(8) 0.0015(6) 0.0058(6) 0.0017(5)
S4 0.032(2) 0.0184(16) 0.035(2) -0.0003(15) 0.0110(19) 0.0015(14)
S3 0.0177(16) 0.035(2) 0.024(2) -0.0052(16) -0.0018(16) 0.0059(15)
F11 0.0477(14) 0.0274(10) 0.0258(11) -0.0032(9) 0.0165(11) -0.0047(10)
F12 0.0275(11) 0.0469(15) 0.0542(18) -0.0059(13) 0.0227(12) 0.0037(10)
F9 0.0571(17) 0.0458(15) 0.0402(15) -0.0155(12) 0.0247(14) -0.0356(14)
F8 0.0444(15) 0.066(2) 0.0420(16) 0.0007(15) 0.0020(14) 0.0368(15)
F10 0.116(3) 0.0160(10) 0.0467(17) 0.0031(10) 0.037(2) 0.0161(14)
O9 0.0161(9) 0.0686(18) 0.0259(12) -0.0060(11) 0.0040(9) 0.0002(10)
O10 0.0242(10) 0.0593(16) 0.0255(12) -0.0145(11) -0.0048(10) 0.0091(11)
O11 0.0280(10) 0.0441(13) 0.0263(11) 0.0044(10) 0.0035(10) 0.0149(10)
F7 0.128(4) 0.0366(15) 0.0421(18) 0.0094(13) 0.039(2) -0.0011(19)
N10 0.0245(6) 0.0232(6) 0.0359(8) -0.0099(5) 0.0070(6) -0.0045(5)
O12 0.0686(19) 0.0221(11) 0.0620(19) 0.0056(11) 0.0354(17) -0.0043(11)
C44 0.0234(7) 0.0158(7) 0.0261(9) 0.0006(6) 0.0091(7) 0.0010(6)
C43 0.0524(12) 0.0137(7) 0.0280(10) -0.0008(6) 0.0174(10) -0.0027(7)
C42 0.0515(13) 0.0243(9) 0.0244(10) 0.0044(7) 0.0081(10) 0.0131(8)

loop_
_atom_type_symbol
_atom_type_description
_atom_type_scat_dispersion_real
_atom_type_scat_dispersion_imag
_atom_type_scat_source
C C 0.0064 0.0035 'Neutron Data Booklet, ILL Grenoble, France (2003) ISBN 0-9704143-7-4'
H H 0.0000 0.0000 'Neutron Data Booklet, ILL Grenoble, France (2003) ISBN 0-9704143-7-4'
N N 0.0116 0.0070 'Neutron Data Booklet, ILL Grenoble, France (2003) ISBN 0-9704143-7-4'
O O 0.0197 0.0128 'Neutron Data Booklet, ILL Grenoble, France (2003) ISBN 0-9704143-7-4'
F F 0.0307 0.0215 'Neutron Data Booklet, ILL Grenoble, France (2003) ISBN 0-9704143-7-4'
S S 0.1933 0.2439 'Neutron Data Booklet, ILL Grenoble, France (2003) ISBN 0-9704143-7-4'
Fe Fe 0.2361 1.5553 'Neutron Data Booklet, ILL Grenoble, France (2003) ISBN 0-9704143-7-4'

loop_
_geom_angle_atom_site_label_1
_geom_angle_atom_site_label_2
_geom_angle_atom_site_label_3
_geom_angle
_geom_angle_site_symmetry_1
_geom_angle_site_symmetry_3
_geom_angle_publ_flag
O1 Fe1 O2 88.23(9) . . ?
O1 Fe1 N5 92.45(8) . . ?
O1 Fe1 N1 162.30(8) . . ?
N6 Fe1 O1 93.15(7) . . ?
N6 Fe1 O2 80.66(7) . . ?
N6 Fe1 N5 79.51(6) . . ?
N6 Fe1 N1 104.41(6) . . ?
N5 Fe1 O2 160.17(8) . . ?
N2 Fe1 O1 80.87(7) . . ?
N2 Fe1 O2 95.26(8) . . ?
N2 Fe1 N6 172.90(8) . . ?
N2 Fe1 N5 104.42(7) . . ?
N2 Fe1 N1 81.46(6) . . ?
N1 Fe1 O2 92.32(8) . . ?
N1 Fe1 N5 92.97(6) . . ?
C12 O1 Fe1 110.21(12) . . ?
C30 O2 Fe1 111.78(14) . . ?
N7 N6 Fe1 114.65(9) . . ?
C24 N6 Fe1 122.77(11) . . ?
C24 N6 N7 122.43(11) . . ?
C23 N5 Fe1 114.13(10) . . ?
C19 N5 Fe1 126.65(10) . . ?
C19 N5 C23 118.93(13) . . ?
N3 N2 Fe1 117.53(8) . . ?
C6 N2 Fe1 119.61(9) . . ?
C6 N2 N3 122.14(10) . . ?
C17 O4 C38 117.72(17) . . ?
C1 N1 Fe1 126.68(10) . . ?
C1 N1 C5 119.49(12) . . ?
C5 N1 Fe1 113.55(9) . . ?
H2 N7 N6 115.0(3) . . ?
H2 N7 C30 129.4(3) . . ?
C30 N7 N6 113.75(11) . . ?
H1 N4 C7 115.7(2) . . ?
H1 N4 C11 120.0(3) . . ?
C11 N4 C7 123.94(14) . . ?
C35 O3 C37 117.9(2) . . ?
C12 N3 N2 108.02(10) . . ?
N6 C24 C23 109.80(12) . . ?
N6 C24 C25 123.69(15) . . ?
C23 C24 C25 126.50(14) . . ?
N5 C23 C24 113.53(13) . . ?
N5 C23 C22 121.23(14) . . ?
C22 C23 C24 125.06(13) . . ?
C29 N8 C25 119.05(15) . . ?
O2 C30 N7 118.81(17) . . ?
O2 C30 C31 123.77(16) . . ?
N7 C30 C31 117.41(13) . . ?
H3 C18 C13 118.9(2) . . ?
H3 C18 C17 122.1(2) . . ?
C17 C18 C13 118.96(13) . . ?
N5 C19 C20 122.19(13) . . ?
H38 C19 N5 116.4(3) . . ?
H38 C19 C20 121.4(3) . . ?
N1 C1 C2 122.27(14) . . ?
H19 C1 N1 116.7(3) . . ?
H19 C1 C2 121.0(3) . . ?
H16 C4 C5 120.7(2) . . ?
H16 C4 C3 120.1(2) . . ?
C3 C4 C5 119.08(14) . . ?
O1 C12 N3 122.92(14) . . ?
O1 C12 C13 118.30(13) . . ?
N3 C12 C13 118.70(12) . . ?
N1 C5 C4 120.91(13) . . ?
N1 C5 C6 113.00(12) . . ?
C4 C5 C6 125.99(13) . . ?
N2 C6 C5 111.64(12) . . ?
N2 C6 C7 123.75(12) . . ?
C7 C6 C5 124.56(13) . . ?
N4 C7 C6 118.00(14) . . ?
N4 C7 C8 117.50(13) . . ?
C8 C7 C6 124.44(14) . . ?
H30 C26 C25 121.1(3) . . ?
H30 C26 C27 120.1(3) . . ?
C27 C26 C25 118.71(18) . . ?
H37 C20 C19 119.3(3) . . ?
H37 C20 C21 121.3(3) . . ?
C21 C20 C19 119.45(16) . . ?
C18 C13 C12 120.50(12) . . ?
C18 C13 C14 120.90(14) . . ?
C14 C13 C12 118.36(13) . . ?
N8 C25 C24 115.56(14) . . ?
N8 C25 C26 121.74(14) . . ?
C26 C25 C24 122.56(15) . . ?
C23 C22 C21 119.26(14) . . ?
H35 C22 C23 120.6(3) . . ?
H35 C22 C21 120.1(3) . . ?
C20 C21 C22 118.82(16) . . ?
H36 C21 C20 121.8(3) . . ?
H36 C21 C22 119.4(3) . . ?
H5A C15 C16 119.8(3) . . ?
H5A C15 C14 119.6(3) . . ?
C16 C15 C14 120.57(14) . . ?
C36 C31 C30 120.12(15) . . ?
C32 C31 C30 118.72(15) . . ?
C32 C31 C36 121.14(17) . . ?
O4 C17 C18 124.37(15) . . ?
O4 C17 C16 115.10(15) . . ?
C16 C17 C18 120.52(14) . . ?
H18 C2 C1 119.7(3) . . ?
H18 C2 C3 121.6(3) . . ?
C3 C2 C1 118.77(14) . . ?
N4 C11 C10 120.12(16) . . ?
H14 C11 N4 116.9(3) . . ?
H14 C11 C10 122.9(3) . . ?
C15 C16 C17 119.88(15) . . ?
H4 C16 C15 121.5(3) . . ?
H4 C16 C17 118.6(3) . . ?
C15 C14 C13 119.15(14) . . ?
H6 C14 C13 119.9(2) . . ?
H6 C14 C15 120.9(2) . . ?
H21 C36 C31 121.2(3) . . ?
H21 C36 C35 119.7(3) . . ?
C35 C36 C31 119.13(17) . . ?
H11 C8 C7 120.0(3) . . ?
H11 C8 C9 120.2(3) . . ?
C9 C8 C7 119.82(17) . . ?
C4 C3 C2 119.36(15) . . ?
H17 C3 C4 119.2(3) . . ?
H17 C3 C2 121.5(3) . . ?
H8A C38 O4 111.2(3) . . ?
H8A C38 H8C 109.6(5) . . ?
H8B C38 O4 111.8(3) . . ?
H8B C38 H8A 108.4(5) . . ?
H8B C38 H8C 109.2(5) . . ?
H8C C38 O4 106.6(3) . . ?
C31 C32 C33 119.04(17) . . ?
H25 C32 C31 120.4(3) . . ?
H25 C32 C33 120.6(3) . . ?
C11 C10 C9 118.39(15) . . ?
H13 C10 C11 119.1(3) . . ?
H13 C10 C9 122.5(4) . . ?
O3 C35 C36 123.7(2) . . ?
O3 C35 C34 116.3(2) . . ?
C36 C35 C34 120.07(18) . . ?
H32 C28 C27 122.4(4) . . ?
H32 C28 C29 119.2(4) . . ?
C27 C28 C29 118.35(15) . . ?
C28 C27 C26 119.40(18) . . ?
H31 C27 C26 119.5(3) . . ?
H31 C27 C28 121.1(3) . . ?
H24 C33 C32 119.6(4) . . ?
H24 C33 C34 120.1(4) . . ?
C34 C33 C32 120.35(19) . . ?
C8 C9 C10 120.19(17) . . ?
H12 C9 C8 119.8(3) . . ?
H12 C9 C10 120.0(3) . . ?
N8 C29 C28 122.7(2) . . ?
H33 C29 N8 116.8(3) . . ?
H33 C29 C28 120.6(3) . . ?
C33 C34 C35 120.25(19) . . ?
H23 C34 C35 118.5(4) . . ?
H23 C34 C33 121.3(4) . . ?
H27A C37 O3 111.5(4) . . ?
H27A C37 H27C 109.0(5) . . ?
H27B C37 O3 106.0(4) . . ?
H27B C37 H27A 108.9(5) . . ?
H27B C37 H27C 110.2(5) . . ?
H27C C37 O3 111.2(4) . . ?
O6 S1 O5 119.1(3) . . ?
O6 S1 N9 116.3(3) . . ?
O6 S1 C39 105.3(2) . . ?
O5 S1 N9 109.1(3) . . ?
O5 S1 C39 104.3(3) . . ?
N9 S1 C39 100.2(2) . . ?
O8 S2 N9 116.2(3) . . ?
O8 S2 C41 104.8(3) . . ?
O7 S2 O8 118.0(3) . . ?
O7 S2 N9 109.6(3) . . ?
O7 S2 C41 104.9(3) . . ?
N9 S2 C41 101.1(2) . . ?
S2 N9 S1 119.6(2) . . ?
F1 C39 S1 108.09(19) . . ?
F1 C39 C40 107.91(16) . . ?
F2 C39 S1 109.33(19) . . ?
F2 C39 F1 108.4(2) . . ?
F2 C39 C40 108.67(18) . . ?
C40 C39 S1 114.32(16) . . ?
F4 C40 F3 107.66(19) . . ?
F4 C40 C39 109.28(16) . . ?
F4 C40 C41 108.70(17) . . ?
F3 C40 C39 107.94(16) . . ?
F3 C40 C41 108.12(16) . . ?
C41 C40 C39 114.91(14) . . ?
F5 C41 S2 109.2(2) . . ?
F5 C41 C40 107.98(16) . . ?
F6 C41 S2 110.4(2) . . ?
F6 C41 F5 107.93(17) . . ?
F6 C41 C40 108.33(17) . . ?
C40 C41 S2 112.83(16) . . ?
O11 S4 N10 115.8(4) . . ?
O11 S4 O12 118.0(4) . . ?
O11 S4 C44 105.2(3) . . ?
N10 S4 C44 102.0(2) . . ?
O12 S4 N10 108.5(3) . . ?
O12 S4 C44 105.5(3) . . ?
O9 S3 O10 119.2(4) . . ?
O9 S3 N10 115.8(3) . . ?
O9 S3 C42 106.8(3) . . ?
O10 S3 N10 107.3(3) . . ?
O10 S3 C42 104.4(3) . . ?
N10 S3 C42 101.1(3) . . ?
S4 N10 S3 120.1(2) . . ?
F11 C44 S4 109.4(2) . . ?
F11 C44 C43 108.55(17) . . ?
F12 C44 S4 108.8(2) . . ?
F12 C44 F11 107.5(2) . . ?
F12 C44 C43 109.3(2) . . ?
C43 C44 S4 113.2(2) . . ?
F9 C43 F10 108.0(3) . . ?
F9 C43 C44 109.0(2) . . ?
F9 C43 C42 108.6(2) . . ?
F10 C43 C44 108.2(2) . . ?
F10 C43 C42 108.3(2) . . ?
C44 C43 C42 114.54(16) . . ?
F8 C42 S3 107.3(2) . . ?
F8 C42 C43 108.0(3) . . ?
F7 C42 S3 110.5(3) . . ?
F7 C42 F8 107.1(3) . . ?
F7 C42 C43 109.8(2) . . ?
C43 C42 S3 113.83(19) . . ?

loop_
_geom_bond_atom_site_label_1
_geom_bond_atom_site_label_2
_geom_bond_distance
_geom_bond_site_symmetry_2
_geom_bond_publ_flag
Fe1 O1 1.950(2) . ?
Fe1 O2 2.004(2) . ?
Fe1 N6 1.8765(14) . ?
Fe1 N5 1.9777(16) . ?
Fe1 N2 1.8636(14) . ?
Fe1 N1 1.9647(14) . ?
O1 C12 1.273(2) . ?
O2 C30 1.254(2) . ?
N6 N7 1.3614(17) . ?
N6 C24 1.3113(19) . ?
N5 C23 1.3749(17) . ?
N5 C19 1.338(2) . ?
N2 N3 1.3682(14) . ?
N2 C6 1.3239(17) . ?
O4 C17 1.363(3) . ?
O4 C38 1.421(3) . ?
N1 C1 1.3384(18) . ?
N1 C5 1.3690(17) . ?
N7 H2 1.041(3) . ?
N7 C30 1.3561(19) . ?
N4 H1 1.032(4) . ?
N4 C7 1.3556(19) . ?
N4 C11 1.3416(19) . ?
O3 C35 1.351(3) . ?
O3 C37 1.426(4) . ?
N3 C12 1.3457(17) . ?
C24 C23 1.470(2) . ?
C24 C25 1.473(2) . ?
C23 C22 1.393(2) . ?
N8 C25 1.355(2) . ?
N8 C29 1.332(2) . ?
C30 C31 1.469(3) . ?
C18 H3 1.085(4) . ?
C18 C13 1.400(2) . ?
C18 C17 1.399(2) . ?
C19 H38 1.085(4) . ?
C19 C20 1.396(3) . ?
C1 H19 1.081(4) . ?
C1 C2 1.394(2) . ?
C4 H16 1.092(4) . ?
C4 C5 1.399(2) . ?
C4 C3 1.393(2) . ?
C12 C13 1.485(2) . ?
C5 C6 1.468(2) . ?
C6 C7 1.461(2) . ?
C7 C8 1.397(2) . ?
C26 H30 1.099(5) . ?
C26 C25 1.393(2) . ?
C26 C27 1.393(2) . ?
C20 H37 1.082(4) . ?
C20 C21 1.385(2) . ?
C13 C14 1.402(2) . ?
C22 H35 1.075(4) . ?
C22 C21 1.398(3) . ?
C21 H36 1.089(4) . ?
C15 H5A 1.079(4) . ?
C15 C16 1.392(2) . ?
C15 C14 1.395(2) . ?
C31 C36 1.405(2) . ?
C31 C32 1.395(2) . ?
C17 C16 1.397(2) . ?
C2 H18 1.081(4) . ?
C2 C3 1.393(2) . ?
C11 H14 1.087(5) . ?
C11 C10 1.377(3) . ?
C16 H4 1.086(4) . ?
C14 H6 1.085(4) . ?
C36 H21 1.075(5) . ?
C36 C35 1.393(3) . ?
C8 H11 1.080(5) . ?
C8 C9 1.393(2) . ?
C3 H17 1.085(4) . ?
C38 H8A 1.082(7) . ?
C38 H8B 1.075(5) . ?
C38 H8C 1.084(4) . ?
C32 H25 1.088(5) . ?
C32 C33 1.397(3) . ?
C10 H13 1.092(4) . ?
C10 C9 1.397(3) . ?
C35 C34 1.399(3) . ?
C28 H32 1.083(4) . ?
C28 C27 1.389(3) . ?
C28 C29 1.396(3) . ?
C27 H31 1.087(5) . ?
C33 H24 1.080(5) . ?
C33 C34 1.394(3) . ?
C9 H12 1.092(5) . ?
C29 H33 1.085(6) . ?
C34 H23 1.088(6) . ?
C37 H27A 1.094(6) . ?
C37 H27B 1.091(5) . ?
C37 H27C 1.100(6) . ?
S1 O6 1.425(4) . ?
S1 O5 1.425(4) . ?
S1 N9 1.586(4) . ?
S1 C39 1.855(5) . ?
S2 O8 1.433(5) . ?
S2 O7 1.426(4) . ?
S2 N9 1.570(4) . ?
S2 C41 1.834(5) . ?
F5 C41 1.346(3) . ?
F6 C41 1.346(3) . ?
F1 C39 1.347(3) . ?
F4 C40 1.343(3) . ?
F3 C40 1.350(3) . ?
F2 C39 1.343(3) . ?
C39 C40 1.549(2) . ?
C40 C41 1.546(2) . ?
S4 O11 1.427(5) . ?
S4 N10 1.584(5) . ?
S4 O12 1.436(6) . ?
S4 C44 1.841(4) . ?
S3 O9 1.420(5) . ?
S3 O10 1.430(5) . ?
S3 N10 1.595(6) . ?
S3 C42 1.828(5) . ?
F11 C44 1.337(3) . ?
F12 C44 1.332(3) . ?
F9 C43 1.327(4) . ?
F8 C42 1.363(5) . ?
F10 C43 1.344(4) . ?
F7 C42 1.328(4) . ?
C44 C43 1.540(3) . ?
C43 C42 1.544(3) . ?

loop_
_geom_torsion_atom_site_label_1
_geom_torsion_atom_site_label_2
_geom_torsion_atom_site_label_3
_geom_torsion_atom_site_label_4
_geom_torsion
_geom_torsion_site_symmetry_1
_geom_torsion_site_symmetry_2
_geom_torsion_site_symmetry_3
_geom_torsion_site_symmetry_4
_geom_torsion_publ_flag
Fe1 O1 C12 N3 7.7(2) . . . . ?
Fe1 O1 C12 C13 -169.03(13) . . . . ?
Fe1 O2 C30 N7 5.5(2) . . . . ?
Fe1 O2 C30 C31 -174.11(13) . . . . ?
Fe1 N6 N7 H2 163.6(3) . . . . ?
Fe1 N6 N7 C30 -2.64(15) . . . . ?
Fe1 N6 C24 C23 -3.20(17) . . . . ?
Fe1 N6 C24 C25 177.80(11) . . . . ?
Fe1 N5 C23 C24 -5.26(15) . . . . ?
Fe1 N5 C23 C22 170.14(12) . . . . ?
Fe1 N5 C19 H38 7.9(3) . . . . ?
Fe1 N5 C19 C20 -171.02(12) . . . . ?
Fe1 N2 N3 C12 -0.44(16) . . . . ?
Fe1 N2 C6 C5 9.12(19) . . . . ?
Fe1 N2 C6 C7 -168.31(14) . . . . ?
Fe1 N1 C1 H19 -7.3(4) . . . . ?
Fe1 N1 C1 C2 173.27(15) . . . . ?
Fe1 N1 C5 C4 -171.17(14) . . . . ?
Fe1 N1 C5 C6 5.38(18) . . . . ?
O1 Fe1 N6 N7 -83.50(11) . . . . ?
O1 Fe1 N6 C24 92.28(13) . . . . ?
O1 Fe1 N2 N3 3.33(12) . . . . ?
O1 Fe1 N2 C6 173.86(13) . . . . ?
O1 C12 C13 C18 169.72(18) . . . . ?
O1 C12 C13 C14 -4.7(3) . . . . ?
O2 Fe1 N6 N7 4.18(10) . . . . ?
O2 Fe1 N6 C24 179.97(13) . . . . ?
O2 Fe1 N2 N3 -84.03(12) . . . . ?
O2 Fe1 N2 C6 86.50(13) . . . . ?
O2 C30 C31 C36 -178.61(17) . . . . ?
O2 C30 C31 C32 3.0(3) . . . . ?
N6 N7 C30 O2 -2.2(2) . . . . ?
N6 N7 C30 C31 177.47(12) . . . . ?
N6 C24 C23 N5 5.33(17) . . . . ?
N6 C24 C23 C22 -169.86(14) . . . . ?
N6 C24 C25 N8 28.6(2) . . . . ?
N6 C24 C25 C26 -147.21(17) . . . . ?
N5 Fe1 N6 N7 -175.41(9) . . . . ?
N5 Fe1 N6 C24 0.37(12) . . . . ?
N5 Fe1 N2 N3 93.52(11) . . . . ?
N5 Fe1 N2 C6 -95.95(13) . . . . ?
N5 C23 C22 H35 -176.0(3) . . . . ?
N5 C23 C22 C21 2.5(2) . . . . ?
N5 C19 C20 H37 179.3(4) . . . . ?
N5 C19 C20 C21 0.8(2) . . . . ?
N2 N3 C12 O1 -5.1(2) . . . . ?
N2 N3 C12 C13 171.65(14) . . . . ?
N2 C6 C7 N4 -30.4(2) . . . . ?
N2 C6 C7 C8 146.59(18) . . . . ?
O4 C17 C16 C15 -178.9(2) . . . . ?
O4 C17 C16 H4 0.8(5) . . . . ?
N1 Fe1 N6 N7 94.19(10) . . . . ?
N1 Fe1 N6 C24 -90.02(13) . . . . ?
N1 Fe1 N2 N3 -175.59(11) . . . . ?
N1 Fe1 N2 C6 -5.06(13) . . . . ?
N1 C1 C2 H18 179.0(4) . . . . ?
N1 C1 C2 C3 -2.4(3) . . . . ?
N1 C5 C6 N2 -9.1(2) . . . . ?
N1 C5 C6 C7 168.32(16) . . . . ?
N7 N6 C24 C23 172.27(11) . . . . ?
N7 N6 C24 C25 -6.7(2) . . . . ?
N7 C30 C31 C36 1.8(2) . . . . ?
N7 C30 C31 C32 -176.65(14) . . . . ?
H2 N7 C30 O2 -166.0(3) . . . . ?
H2 N7 C30 C31 13.6(4) . . . . ?
N4 C7 C8 H11 176.5(4) . . . . ?
N4 C7 C8 C9 -0.9(3) . . . . ?
N4 C11 C10 H13 -179.5(4) . . . . ?
N4 C11 C10 C9 -1.6(3) . . . . ?
H1 N4 C7 C6 6.1(4) . . . . ?
H1 N4 C7 C8 -171.2(4) . . . . ?
H1 N4 C11 H14 -7.3(5) . . . . ?
H1 N4 C11 C10 172.2(4) . . . . ?
O3 C35 C34 C33 -178.9(2) . . . . ?
O3 C35 C34 H23 1.8(5) . . . . ?
N3 N2 C6 C5 179.20(13) . . . . ?
N3 N2 C6 C7 1.8(2) . . . . ?
N3 C12 C13 C18 -7.1(2) . . . . ?
N3 C12 C13 C14 178.40(16) . . . . ?
C24 N6 N7 H2 -12.2(3) . . . . ?
C24 N6 N7 C30 -178.44(13) . . . . ?
C24 C23 C22 H35 -1.2(4) . . . . ?
C24 C23 C22 C21 177.36(15) . . . . ?
C23 N5 C19 H38 -178.6(3) . . . . ?
C23 N5 C19 C20 2.4(2) . . . . ?
C23 C24 C25 N8 -150.25(15) . . . . ?
C23 C24 C25 C26 34.0(2) . . . . ?
C23 C22 C21 C20 0.7(2) . . . . ?
C23 C22 C21 H36 179.5(3) . . . . ?
C30 C31 C36 H21 2.6(4) . . . . ?
C30 C31 C36 C35 -177.71(16) . . . . ?
C30 C31 C32 H25 -0.7(4) . . . . ?
C30 C31 C32 C33 178.74(17) . . . . ?
C18 C13 C14 C15 -0.7(3) . . . . ?
C18 C13 C14 H6 -178.3(4) . . . . ?
C18 C17 C16 C15 0.1(3) . . . . ?
C18 C17 C16 H4 179.8(4) . . . . ?
H3 C18 C13 C12 4.6(4) . . . . ?
H3 C18 C13 C14 178.9(3) . . . . ?
H3 C18 C17 O4 0.3(5) . . . . ?
H3 C18 C17 C16 -178.6(4) . . . . ?
C19 N5 C23 C24 -179.48(12) . . . . ?
C19 N5 C23 C22 -4.1(2) . . . . ?
C19 C20 C21 C22 -2.4(2) . . . . ?
C19 C20 C21 H36 178.9(3) . . . . ?
H38 C19 C20 H37 0.4(5) . . . . ?
H38 C19 C20 C21 -178.1(3) . . . . ?
C1 N1 C5 C4 3.2(2) . . . . ?
C1 N1 C5 C6 179.75(15) . . . . ?
C1 C2 C3 C4 2.2(3) . . . . ?
C1 C2 C3 H17 -177.4(4) . . . . ?
H19 C1 C2 H18 -0.5(6) . . . . ?
H19 C1 C2 C3 178.1(4) . . . . ?
C4 C5 C6 N2 167.26(17) . . . . ?
C4 C5 C6 C7 -15.3(3) . . . . ?
H16 C4 C5 N1 174.4(4) . . . . ?
H16 C4 C5 C6 -1.7(4) . . . . ?
H16 C4 C3 C2 -177.1(4) . . . . ?
H16 C4 C3 H17 2.5(6) . . . . ?
C12 C13 C14 C15 173.72(17) . . . . ?
C12 C13 C14 H6 -3.9(4) . . . . ?
C5 N1 C1 H19 179.2(3) . . . . ?
C5 N1 C1 C2 -0.3(3) . . . . ?
C5 C4 C3 C2 0.5(3) . . . . ?
C5 C4 C3 H17 -179.8(4) . . . . ?
C5 C6 C7 N4 152.46(16) . . . . ?
C5 C6 C7 C8 -30.5(3) . . . . ?
C6 N2 N3 C12 -170.71(15) . . . . ?
C6 C7 C8 H11 -0.5(5) . . . . ?
C6 C7 C8 C9 -177.94(18) . . . . ?
C7 N4 C11 H14 -179.8(4) . . . . ?
C7 N4 C11 C10 -0.3(3) . . . . ?
C7 C8 C9 C10 -1.0(3) . . . . ?
C7 C8 C9 H12 179.4(4) . . . . ?
H30 C26 C25 C24 0.7(4) . . . . ?
H30 C26 C25 N8 -174.9(4) . . . . ?
H30 C26 C27 C28 176.8(4) . . . . ?
H30 C26 C27 H31 -3.8(6) . . . . ?
H37 C20 C21 C22 179.2(4) . . . . ?
H37 C20 C21 H36 0.4(5) . . . . ?
C13 C18 C17 O4 177.6(2) . . . . ?
C13 C18 C17 C16 -1.3(3) . . . . ?
C25 C24 C23 N5 -175.70(14) . . . . ?
C25 C24 C23 C22 9.1(2) . . . . ?
C25 N8 C29 C28 0.3(3) . . . . ?
C25 N8 C29 H33 179.9(4) . . . . ?
C25 C26 C27 C28 -0.6(3) . . . . ?
C25 C26 C27 H31 178.8(4) . . . . ?
H35 C22 C21 C20 179.3(3) . . . . ?
H35 C22 C21 H36 -2.0(5) . . . . ?
H5A C15 C16 C17 179.5(4) . . . . ?
H5A C15 C16 H4 -0.1(6) . . . . ?
H5A C15 C14 C13 -179.2(4) . . . . ?
H5A C15 C14 H6 -1.6(6) . . . . ?
C31 C36 C35 O3 178.2(2) . . . . ?
C31 C36 C35 C34 -1.1(3) . . . . ?
C31 C32 C33 H24 178.9(4) . . . . ?
C31 C32 C33 C34 -0.9(3) . . . . ?
C17 O4 C38 H8A 57.6(4) . . . . ?
C17 O4 C38 H8B -63.7(5) . . . . ?
C17 O4 C38 H8C 176.9(5) . . . . ?
C17 C18 C13 C12 -172.76(17) . . . . ?
C17 C18 C13 C14 1.6(3) . . . . ?
H18 C2 C3 C4 -179.2(4) . . . . ?
H18 C2 C3 H17 1.1(6) . . . . ?
C11 N4 C7 C6 178.80(16) . . . . ?
C11 N4 C7 C8 1.6(2) . . . . ?
C11 C10 C9 C8 2.2(3) . . . . ?
C11 C10 C9 H12 -178.1(5) . . . . ?
H14 C11 C10 H13 0.0(6) . . . . ?
H14 C11 C10 C9 177.8(4) . . . . ?
C16 C15 C14 C13 -0.4(3) . . . . ?
C16 C15 C14 H6 177.2(4) . . . . ?
C14 C15 C16 C17 0.7(3) . . . . ?
C14 C15 C16 H4 -178.9(4) . . . . ?
C36 C31 C32 H25 -179.1(3) . . . . ?
C36 C31 C32 C33 0.3(3) . . . . ?
C36 C35 C34 C33 0.5(3) . . . . ?
C36 C35 C34 H23 -178.9(4) . . . . ?
H21 C36 C35 O3 -2.1(5) . . . . ?
H21 C36 C35 C34 178.6(4) . . . . ?
H11 C8 C9 C10 -178.4(4) . . . . ?
H11 C8 C9 H12 2.0(6) . . . . ?
C3 C4 C5 N1 -3.3(3) . . . . ?
C3 C4 C5 C6 -179.39(18) . . . . ?
C38 O4 C17 C18 4.2(4) . . . . ?
C38 O4 C17 C16 -176.9(2) . . . . ?
C32 C31 C36 H21 -179.0(4) . . . . ?
C32 C31 C36 C35 0.7(3) . . . . ?
C32 C33 C34 C35 0.5(3) . . . . ?
C32 C33 C34 H23 179.9(5) . . . . ?
H25 C32 C33 H24 -1.7(6) . . . . ?
H25 C32 C33 C34 178.5(4) . . . . ?
H13 C10 C9 C8 -180.0(4) . . . . ?
H13 C10 C9 H12 -0.3(6) . . . . ?
C35 O3 C37 H27A -60.6(4) . . . . ?
C35 O3 C37 H27B -179.0(5) . . . . ?
C35 O3 C37 H27C 61.2(5) . . . . ?
H32 C28 C27 C26 -179.5(4) . . . . ?
H32 C28 C27 H31 1.1(6) . . . . ?
H32 C28 C29 N8 179.7(4) . . . . ?
H32 C28 C29 H33 0.2(6) . . . . ?
C27 C26 C25 C24 178.07(17) . . . . ?
C27 C26 C25 N8 2.5(3) . . . . ?
C27 C28 C29 N8 1.6(3) . . . . ?
C27 C28 C29 H33 -178.0(5) . . . . ?
H24 C33 C34 C35 -179.3(4) . . . . ?
H24 C33 C34 H23 0.1(7) . . . . ?
C29 N8 C25 C24 -178.23(16) . . . . ?
C29 N8 C25 C26 -2.4(3) . . . . ?
C29 C28 C27 C26 -1.4(3) . . . . ?
C29 C28 C27 H31 179.3(4) . . . . ?
C37 O3 C35 C36 5.6(4) . . . . ?
C37 O3 C35 C34 -175.0(2) . . . . ?
S1 C39 C40 F4 71.3(2) . . . . ?
S1 C39 C40 F3 -171.89(19) . . . . ?
S1 C39 C40 C41 -51.2(2) . . . . ?
F1 C39 C40 F4 -168.4(2) . . . . ?
F1 C39 C40 F3 -51.6(2) . . . . ?
F1 C39 C40 C41 69.1(2) . . . . ?
F4 C40 C41 S2 -70.4(2) . . . . ?
F4 C40 C41 F5 168.89(19) . . . . ?
F4 C40 C41 F6 52.2(2) . . . . ?
F3 C40 C41 S2 173.0(2) . . . . ?
F3 C40 C41 F5 52.3(2) . . . . ?
F3 C40 C41 F6 -64.4(2) . . . . ?
F2 C39 C40 F4 -51.1(3) . . . . ?
F2 C39 C40 F3 65.7(2) . . . . ?
F2 C39 C40 C41 -173.59(19) . . . . ?
O6 S1 N9 S2 46.8(4) . . . . ?
O6 S1 C39 F1 169.7(2) . . . . ?
O6 S1 C39 F2 52.0(3) . . . . ?
O6 S1 C39 C40 -70.1(2) . . . . ?
O5 S1 N9 S2 -175.1(3) . . . . ?
O5 S1 C39 F1 43.6(3) . . . . ?
O5 S1 C39 F2 -74.2(3) . . . . ?
O5 S1 C39 C40 163.75(19) . . . . ?
O8 S2 N9 S1 -44.4(4) . . . . ?
O8 S2 C41 F5 -173.2(2) . . . . ?
O8 S2 C41 F6 -54.7(3) . . . . ?
O8 S2 C41 C40 66.7(2) . . . . ?
O7 S2 N9 S1 178.7(3) . . . . ?
O7 S2 C41 F5 -48.3(3) . . . . ?
O7 S2 C41 F6 70.2(3) . . . . ?
O7 S2 C41 C40 -168.4(2) . . . . ?
N9 S1 C39 F1 -69.3(2) . . . . ?
N9 S1 C39 F2 172.9(2) . . . . ?
N9 S1 C39 C40 50.9(2) . . . . ?
N9 S2 C41 F5 65.6(2) . . . . ?
N9 S2 C41 F6 -175.84(19) . . . . ?
N9 S2 C41 C40 -54.4(2) . . . . ?
C39 S1 N9 S2 -66.0(3) . . . . ?
C39 C40 C41 S2 52.4(2) . . . . ?
C39 C40 C41 F5 -68.3(2) . . . . ?
C39 C40 C41 F6 175.03(17) . . . . ?
C41 S2 N9 S1 68.3(3) . . . . ?
S4 C44 C43 F9 -68.5(3) . . . . ?
S4 C44 C43 F10 174.3(3) . . . . ?
S4 C44 C43 C42 53.3(3) . . . . ?
F11 C44 C43 F9 53.1(3) . . . . ?
F11 C44 C43 F10 -64.1(3) . . . . ?
F11 C44 C43 C42 175.0(2) . . . . ?
F12 C44 C43 F9 170.0(2) . . . . ?
F12 C44 C43 F10 52.9(3) . . . . ?
F12 C44 C43 C42 -68.1(3) . . . . ?
F9 C43 C42 S3 67.5(3) . . . . ?
F9 C43 C42 F8 -173.6(3) . . . . ?
F9 C43 C42 F7 -57.1(3) . . . . ?
F10 C43 C42 S3 -175.5(3) . . . . ?
F10 C43 C42 F8 -56.5(3) . . . . ?
F10 C43 C42 F7 60.0(4) . . . . ?
O9 S3 N10 S4 51.3(4) . . . . ?
O9 S3 C42 F8 172.3(3) . . . . ?
O9 S3 C42 F7 55.8(4) . . . . ?
O9 S3 C42 C43 -68.3(4) . . . . ?
O10 S3 N10 S4 -172.8(3) . . . . ?
O10 S3 C42 F8 45.1(4) . . . . ?
O10 S3 C42 F7 -71.3(4) . . . . ?
O10 S3 C42 C43 164.5(3) . . . . ?
O11 S4 N10 S3 -50.2(4) . . . . ?
O11 S4 C44 F11 -51.8(4) . . . . ?
O11 S4 C44 F12 -168.9(3) . . . . ?
O11 S4 C44 C43 69.3(3) . . . . ?
N10 S4 C44 F11 -173.0(2) . . . . ?
N10 S4 C44 F12 69.8(3) . . . . ?
N10 S4 C44 C43 -51.9(3) . . . . ?
N10 S3 C42 F8 -66.2(3) . . . . ?
N10 S3 C42 F7 177.3(3) . . . . ?
N10 S3 C42 C43 53.2(3) . . . . ?
O12 S4 N10 S3 174.5(3) . . . . ?
O12 S4 C44 F11 73.6(3) . . . . ?
O12 S4 C44 F12 -43.5(4) . . . . ?
O12 S4 C44 C43 -165.2(3) . . . . ?
C44 S4 N10 S3 63.3(3) . . . . ?
C44 C43 C42 S3 -54.6(3) . . . . ?
C44 C43 C42 F8 64.4(3) . . . . ?
C44 C43 C42 F7 -179.1(3) . . . . ?
C42 S3 N10 S4 -63.7(3) . . . . ?
